data_2227622
loop_
_publ_author_name
'Li, Shi-Jie'
'Song, Wen-Dong'
'Li, Shi-Hong'
'Dong, Jing-Jing'
'Yan, Jian-Bin'

_publ_section_title
;
 Diaquabis(5-carboxy-2-propyl-1<i>H</i>-imidazole-4-carboxylato-\k^2^<i>N</i>^3^,<i>O</i>^4^)zinc(II)
 3.5-hydrate
;
_journal_issue 9
_journal_name_full 'Acta Crystallographica Section E'
_journal_page_first m1094
_journal_page_last m1095
_journal_paper_doi 10.1107/S1600536810031478
_journal_volume 66
_journal_year 2010
_chemical_formula_iupac '[Zn(C8 H9 N2 O4)2 (H2 O)2], 3.5H2 O'
_chemical_formula_moiety 'C16 H22 N4 O10 Zn, 3.5(H2 O)'
_chemical_formula_sum 'C16 H29 N4 O13.5 Zn'
_chemical_formula_weight 558.82
_chemical_name_systematic
;
Diaquabis(5-carboxy-2-propyl-1<i>H</i>-imidazole-4-carboxylato
-\k^2^N^3^,O^4^)zinc(II) 3.5-hydrate
;
_space_group_IT_number 2
_symmetry_cell_setting triclinic
_symmetry_space_group_name_Hall '-P 1'
_symmetry_space_group_name_H-M 'P -1'
_atom_sites_solution_hydrogens geom
_atom_sites_solution_primary direct
_atom_sites_solution_secondary difmap
_audit_creation_method SHELXL-97
_cell_angle_alpha 81.783(2)
_cell_angle_beta 83.035(2)
_cell_angle_gamma 86.852(2)
_cell_formula_units_Z 2
_cell_length_a 10.4780(18)
_cell_length_b 10.5729(18)
_cell_length_c 11.3012(19)
_cell_measurement_reflns_used 3600
_cell_measurement_temperature 296(2)
_cell_measurement_theta_max 28
_cell_measurement_theta_min 1.36
_cell_volume 1229.1(4)
_computing_cell_refinement 'SAINT (Bruker, 2007)'
_computing_data_collection 'APEX2 (Bruker, 2007)'
_computing_data_reduction 'SAINT (Bruker, 2007)'
_computing_molecular_graphics 'SHELXTL (Sheldrick, 2008)'
_computing_publication_material 'SHELXTL (Sheldrick, 2008)'
_computing_structure_refinement 'SHELXL97 (Sheldrick, 2008)'
_computing_structure_solution 'SHELXS97 (Sheldrick, 2008)'
_diffrn_ambient_temperature 296(2)
_diffrn_measured_fraction_theta_full 0.982
_diffrn_measured_fraction_theta_max 0.982
_diffrn_measurement_device_type 'Bruker APEXII CCD'
_diffrn_measurement_method '\f and \w scan'
_diffrn_radiation_monochromator graphite
_diffrn_radiation_source 'fine-focus sealed tube'
_diffrn_radiation_type MoK\a
_diffrn_radiation_wavelength 0.71073
_diffrn_reflns_av_R_equivalents 0.0332
_diffrn_reflns_av_sigmaI/netI 0.0659
_diffrn_reflns_limit_h_max 12
_diffrn_reflns_limit_h_min -10
_diffrn_reflns_limit_k_max 12
_diffrn_reflns_limit_k_min -11
_diffrn_reflns_limit_l_max 13
_diffrn_reflns_limit_l_min -11
_diffrn_reflns_number 6393
_diffrn_reflns_theta_full 25.20
_diffrn_reflns_theta_max 25.20
_diffrn_reflns_theta_min 1.83
_diffrn_standards_number 0
_exptl_absorpt_coefficient_mu 1.071
_exptl_absorpt_correction_T_max 0.8064
_exptl_absorpt_correction_T_min 0.7465
_exptl_absorpt_correction_type multi-scan
_exptl_absorpt_process_details '(SADABS; Bruker, 2001)'
_exptl_crystal_colour colorless
_exptl_crystal_density_diffrn 1.510
_exptl_crystal_density_method 'not measured'
_exptl_crystal_description block
_exptl_crystal_F_000 582
_exptl_crystal_size_max 0.29
_exptl_crystal_size_mid 0.24
_exptl_crystal_size_min 0.21
_refine_diff_density_max 0.808
_refine_diff_density_min -0.719
_refine_ls_extinction_method none
_refine_ls_goodness_of_fit_ref 1.068
_refine_ls_hydrogen_treatment constr
_refine_ls_matrix_type full
_refine_ls_number_parameters 342
_refine_ls_number_reflns 4360
_refine_ls_number_restraints 24
_refine_ls_restrained_S_all 1.325
_refine_ls_R_factor_all 0.0782
_refine_ls_R_factor_gt 0.0557
_refine_ls_shift/su_max 0.000
_refine_ls_shift/su_mean 0.000
_refine_ls_structure_factor_coef Fsqd
_refine_ls_weighting_details 'calc w=1/[\s^2^(Fo^2^)+(0.0755P)^2^+0.5831P] where P=(Fo^2^+2Fc^2^)/3'
_refine_ls_weighting_scheme calc
_refine_ls_wR_factor_gt 0.1455
_refine_ls_wR_factor_ref 0.1601
_reflns_number_gt 3172
_reflns_number_total 4360
_reflns_threshold_expression I>2\s(I)
_cod_data_source_file hy2336.cif
_cod_data_source_block I
_cod_database_code 2227622
_cod_database_fobs_code 2227622

loop_
_symmetry_equiv_pos_as_xyz
'x, y, z'
'-x, -y, -z'

loop_
_atom_site_type_symbol
_atom_site_label
_atom_site_fract_x
_atom_site_fract_y
_atom_site_fract_z
_atom_site_U_iso_or_equiv
_atom_site_adp_type
_atom_site_calc_flag
_atom_site_refinement_flags
_atom_site_occupancy
_atom_site_disorder_assembly
_atom_site_disorder_group
Zn Zn1 0.84596(6) 0.28957(6) 0.19279(5) 0.0468(3) Uani d . 1 . .
O O1 0.8745(5) -0.1862(4) 0.5169(4) 0.0652(12) Uani d . 1 . .
H H1 0.8821 -0.1583 0.4450 0.098 Uiso calc R 1 . .
O O2 0.8364(4) -0.1087(4) 0.6884(4) 0.0677(12) Uani d . 1 . .
O O3 0.8898(4) 0.0899(4) 0.1842(3) 0.0505(9) Uani d . 1 . .
O O4 0.8972(4) -0.1006(4) 0.2975(3) 0.0604(11) Uani d . 1 . .
O O5 0.7797(4) 0.4859(3) 0.2071(3) 0.0522(10) Uani d . 1 . .
O O6 0.6119(4) 0.6225(4) 0.1874(4) 0.0647(11) Uani d . 1 . .
O O7 0.3908(4) 0.6171(4) 0.1402(4) 0.0595(11) Uani d . 1 . .
H H7 0.4644 0.6156 0.1581 0.089 Uiso calc R 1 . .
O O8 0.2581(4) 0.4768(4) 0.0987(4) 0.0590(11) Uani d . 1 . .
N N1 0.8293(4) 0.2124(4) 0.3764(4) 0.0432(10) Uani d . 1 A .
N N2 0.8107(4) 0.1425(4) 0.5690(4) 0.0521(12) Uani d . 1 A .
H H2 0.7979 0.1424 0.6456 0.062 Uiso calc R 1 . .
N N3 0.6451(4) 0.2860(4) 0.1716(4) 0.0399(10) Uani d . 1 B .
N N4 0.4524(4) 0.2803(4) 0.1319(4) 0.0466(11) Uani d . 1 B .
H H4 0.3826 0.2499 0.1168 0.056 Uiso calc RD 1 . .
C C1 0.8351(5) 0.0371(5) 0.5118(4) 0.0412(12) Uani d . 1 . .
C C2 0.8473(4) 0.0830(5) 0.3922(4) 0.0386(11) Uani d . 1 . .
C C3 0.8102(6) 0.2472(6) 0.4847(5) 0.0561(15) Uani d . 1 . .
C C4 0.8810(5) 0.0187(5) 0.2833(5) 0.0444(13) Uani d . 1 . .
C C5 0.8477(5) -0.0920(6) 0.5795(5) 0.0517(14) Uani d . 1 . .
C C6A 0.8065(10) 0.3828(11) 0.5113(11) 0.070(3) Uani d PD 0.753(7) A 1
H H6A 0.8542 0.4358 0.4453 0.083 Uiso calc PR 0.753(7) A 1
H H6B 0.8468 0.3860 0.5836 0.083 Uiso calc PR 0.753(7) A 1
C C7A 0.6671(10) 0.4347(9) 0.5286(9) 0.083(3) Uani d PD 0.753(7) A 1
H H7A 0.6233 0.4217 0.4607 0.100 Uiso calc PR 0.753(7) A 1
H H7B 0.6222 0.3891 0.6010 0.100 Uiso calc PR 0.753(7) A 1
C C8A 0.6658(14) 0.5762(10) 0.5390(12) 0.129(5) Uani d PD 0.753(7) A 1
H H8A 0.5796 0.6054 0.5640 0.193 Uiso calc PR 0.753(7) A 1
H H8B 0.6957 0.6228 0.4623 0.193 Uiso calc PR 0.753(7) A 1
H H8C 0.7211 0.5900 0.5973 0.193 Uiso calc PR 0.753(7) A 1
C C6B 0.742(4) 0.367(4) 0.522(4) 0.070(3) Uani d PD 0.247(7) A 2
H H6C 0.6885 0.3479 0.5983 0.083 Uiso calc PR 0.247(7) A 2
H H6D 0.6894 0.4072 0.4618 0.083 Uiso calc PR 0.247(7) A 2
C C7B 0.852(3) 0.453(3) 0.535(3) 0.083(3) Uani d PD 0.247(7) A 2
H H7C 0.9083 0.4631 0.4596 0.100 Uiso calc PR 0.247(7) A 2
H H7D 0.8155 0.5368 0.5476 0.100 Uiso calc PR 0.247(7) A 2
C C8B 0.933(4) 0.405(3) 0.636(3) 0.129(5) Uani d PD 0.247(7) A 2
H H8D 0.9985 0.4647 0.6367 0.193 Uiso calc PR 0.247(7) A 2
H H8E 0.9724 0.3233 0.6228 0.193 Uiso calc PR 0.247(7) A 2
H H8F 0.8792 0.3969 0.7111 0.193 Uiso calc PR 0.247(7) A 2
C C9 0.5881(5) 0.4058(5) 0.1698(4) 0.0401(12) Uani d . 1 . .
C C10 0.4645(5) 0.4030(5) 0.1425(4) 0.0408(12) Uani d . 1 . .
C C11 0.5583(5) 0.2111(5) 0.1471(5) 0.0464(13) Uani d D 1 . .
C C12 0.6653(5) 0.5103(5) 0.1892(5) 0.0470(13) Uani d . 1 . .
C C13 0.3619(5) 0.5037(6) 0.1269(5) 0.0476(14) Uani d . 1 . .
C C14A 0.560(3) 0.0677(8) 0.1631(19) 0.057(4) Uani d PD 0.525(10) B 1
H H14A 0.6447 0.0341 0.1364 0.069 Uiso calc PR 0.525(10) B 1
H H14B 0.4986 0.0391 0.1157 0.069 Uiso calc PR 0.525(10) B 1
C C15A 0.522(2) 0.0179(12) 0.3023(15) 0.079(4) Uani d PD 0.525(10) B 1
H H15A 0.5775 0.0541 0.3504 0.095 Uiso calc PR 0.525(10) B 1
H H15B 0.4337 0.0440 0.3269 0.095 Uiso calc PR 0.525(10) B 1
C C16A 0.5373(18) -0.1247(14) 0.3208(18) 0.114(6) Uani d PD 0.525(10) B 1
H H16A 0.6111 -0.1500 0.3625 0.171 Uiso calc PR 0.525(10) B 1
H H16B 0.5487 -0.1554 0.2441 0.171 Uiso calc PR 0.525(10) B 1
H H16C 0.4618 -0.1602 0.3677 0.171 Uiso calc PR 0.525(10) B 1
C C14B 0.590(3) 0.0766(10) 0.122(2) 0.057(4) Uani d PD 0.475(10) B 2
H H14C 0.6787 0.0534 0.1332 0.069 Uiso calc PR 0.475(10) B 2
H H14D 0.5784 0.0700 0.0387 0.069 Uiso calc PR 0.475(10) B 2
C C15B 0.4966(14) -0.0173(14) 0.2106(15) 0.079(4) Uani d PD 0.475(10) B 2
H H15C 0.4078 0.0101 0.2028 0.095 Uiso calc PR 0.475(10) B 2
H H15D 0.5095 -0.1032 0.1895 0.095 Uiso calc PR 0.475(10) B 2
C C16B 0.523(3) -0.017(2) 0.3369(18) 0.114(6) Uani d PD 0.475(10) B 2
H H16D 0.4858 -0.0906 0.3866 0.171 Uiso calc PR 0.475(10) B 2
H H16E 0.4861 0.0592 0.3656 0.171 Uiso calc PR 0.475(10) B 2
H H16F 0.6143 -0.0210 0.3401 0.171 Uiso calc PR 0.475(10) B 2
O O1W 0.8877(4) 0.3308(5) 0.0105(4) 0.0795(15) Uani d D 1 . .
H H1W 0.9491 0.2983 -0.0309 0.119 Uiso d RD 1 . .
H H2W 0.8511 0.3925 -0.0291 0.119 Uiso d RD 1 . .
O O2W 1.0370(4) 0.3313(4) 0.2110(4) 0.0789(14) Uani d D 1 . .
H H3W 1.0823 0.3900 0.1747 0.118 Uiso d RD 1 . .
H H4W 1.0782 0.2755 0.2525 0.118 Uiso d RD 1 . .
O O3W 0.9078(8) 0.0156(7) 0.9598(7) 0.058(2) Uani d PD 0.50 . .
H H5W 0.9780 -0.0146 0.9293 0.087 Uiso d PRD 0.50 . .
H H6W 0.9159 0.0441 1.0240 0.087 Uiso d PRD 0.50 . .
O O4W 0.7783(6) 0.1691(6) 0.8082(4) 0.123(2) Uani d D 1 . .
H H7W 0.8323 0.1232 0.8463 0.185 Uiso d RD 1 . .
H H8W 0.7604 0.2379 0.8361 0.185 Uiso d RD 1 . .
O O5W 0.1009(4) 0.2742(4) 0.8694(4) 0.0798(14) Uani d D 1 . .
H H9W 0.1112 0.3450 0.8245 0.120 Uiso d RD 1 . .
H H10W 0.0969 0.2146 0.8273 0.120 Uiso d RD 1 . .
O O6W 0.2574(5) 0.1562(6) 0.0392(5) 0.111(2) Uani d D 1 . .
H H11W 0.2034 0.0991 0.0448 0.167 Uiso d RD 1 . .
H H12W 0.2230 0.2297 0.0243 0.167 Uiso d RD 1 . .

loop_
_atom_site_aniso_label
_atom_site_aniso_U_11
_atom_site_aniso_U_22
_atom_site_aniso_U_33
_atom_site_aniso_U_12
_atom_site_aniso_U_13
_atom_site_aniso_U_23
Zn1 0.0433(4) 0.0509(4) 0.0425(4) 0.0042(3) -0.0065(3) 0.0058(3)
O1 0.080(3) 0.051(2) 0.060(3) 0.000(2) -0.014(2) 0.009(2)
O2 0.067(3) 0.081(3) 0.044(2) 0.009(2) -0.002(2) 0.017(2)
O3 0.056(2) 0.058(2) 0.034(2) 0.0147(18) -0.0051(16) -0.0036(17)
O4 0.083(3) 0.049(2) 0.050(2) 0.011(2) -0.016(2) -0.0082(19)
O5 0.049(2) 0.049(2) 0.060(2) -0.0048(18) -0.0141(18) -0.0019(18)
O6 0.071(3) 0.044(2) 0.081(3) 0.003(2) -0.016(2) -0.014(2)
O7 0.049(2) 0.054(2) 0.074(3) 0.0143(19) -0.010(2) -0.006(2)
O8 0.040(2) 0.065(3) 0.066(3) 0.0044(19) -0.0078(19) 0.011(2)
N1 0.044(3) 0.046(3) 0.038(2) 0.002(2) -0.0067(19) -0.004(2)
N2 0.057(3) 0.063(3) 0.035(2) 0.007(2) -0.005(2) -0.006(2)
N3 0.038(2) 0.037(2) 0.043(2) 0.0037(19) -0.0076(18) 0.0008(18)
N4 0.040(3) 0.049(3) 0.049(3) -0.006(2) -0.008(2) 0.003(2)
C1 0.035(3) 0.048(3) 0.039(3) -0.003(2) -0.003(2) 0.000(2)
C2 0.033(3) 0.043(3) 0.039(3) -0.003(2) -0.008(2) -0.002(2)
C3 0.071(4) 0.052(3) 0.046(3) 0.009(3) -0.013(3) -0.007(3)
C4 0.040(3) 0.052(3) 0.041(3) 0.007(2) -0.011(2) -0.007(3)
C5 0.041(3) 0.062(4) 0.048(3) 0.001(3) -0.007(3) 0.007(3)
C6A 0.091(10) 0.058(6) 0.062(5) -0.003(7) -0.010(7) -0.015(4)
C7A 0.100(8) 0.062(6) 0.086(7) 0.005(6) 0.000(6) -0.015(5)
C8A 0.182(14) 0.063(6) 0.136(11) 0.022(7) 0.006(10) -0.023(7)
C6B 0.091(10) 0.058(6) 0.062(5) -0.003(7) -0.010(7) -0.015(4)
C7B 0.100(8) 0.062(6) 0.086(7) 0.005(6) 0.000(6) -0.015(5)
C8B 0.182(14) 0.063(6) 0.136(11) 0.022(7) 0.006(10) -0.023(7)
C9 0.043(3) 0.039(3) 0.034(3) 0.002(2) -0.001(2) 0.004(2)
C10 0.042(3) 0.040(3) 0.037(3) -0.001(2) -0.005(2) 0.004(2)
C11 0.045(3) 0.042(3) 0.052(3) 0.001(3) -0.014(2) 0.001(2)
C12 0.048(3) 0.047(3) 0.045(3) -0.002(3) -0.003(2) -0.005(2)
C13 0.042(3) 0.057(4) 0.038(3) 0.002(3) 0.003(2) 0.006(3)
C14A 0.035(12) 0.042(4) 0.092(13) -0.007(4) -0.007(9) 0.003(5)
C15A 0.066(7) 0.050(6) 0.121(11) -0.004(5) -0.029(7) 0.005(7)
C16A 0.111(11) 0.078(9) 0.139(13) 0.004(10) -0.010(9) 0.023(10)
C14B 0.035(12) 0.042(4) 0.092(13) -0.007(4) -0.007(9) 0.003(5)
C15B 0.066(7) 0.050(6) 0.121(11) -0.004(5) -0.029(7) 0.005(7)
C16B 0.111(11) 0.078(9) 0.139(13) 0.004(10) -0.010(9) 0.023(10)
O1W 0.065(3) 0.106(4) 0.049(2) 0.039(3) 0.007(2) 0.025(2)
O2W 0.049(3) 0.085(3) 0.091(3) -0.013(2) -0.019(2) 0.042(3)
O3W 0.066(5) 0.065(5) 0.045(4) 0.005(4) -0.007(4) -0.017(4)
O4W 0.166(6) 0.143(5) 0.067(3) 0.070(5) -0.032(4) -0.053(3)
O5W 0.077(3) 0.074(3) 0.090(3) -0.022(2) 0.016(3) -0.031(3)
O6W 0.109(5) 0.104(4) 0.140(5) 0.005(3) -0.061(4) -0.048(4)

loop_
_atom_type_symbol
_atom_type_description
_atom_type_scat_dispersion_real
_atom_type_scat_dispersion_imag
_atom_type_scat_source
C C 0.0033 0.0016 'International Tables Vol C Tables 4.2.6.8 and 6.1.1.4'
H H 0.0000 0.0000 'International Tables Vol C Tables 4.2.6.8 and 6.1.1.4'
N N 0.0061 0.0033 'International Tables Vol C Tables 4.2.6.8 and 6.1.1.4'
O O 0.0106 0.0060 'International Tables Vol C Tables 4.2.6.8 and 6.1.1.4'
Zn Zn 0.2839 1.4301 'International Tables Vol C Tables 4.2.6.8 and 6.1.1.4'

loop_
_geom_angle_atom_site_label_1
_geom_angle_atom_site_label_2
_geom_angle_atom_site_label_3
_geom_angle_site_symmetry_1
_geom_angle_site_symmetry_3
_geom_angle
_geom_angle_publ_flag
O1W Zn1 N1 . . 167.71(16) ?
O1W Zn1 O2W . . 88.74(19) ?
N1 Zn1 O2W . . 87.04(16) ?
O1W Zn1 O3 . . 90.84(16) ?
N1 Zn1 O3 . . 77.98(14) ?
O2W Zn1 O3 . . 94.19(17) ?
O1W Zn1 N3 . . 89.81(17) ?
N1 Zn1 N3 . . 96.47(16) ?
O2W Zn1 N3 . . 169.05(16) ?
O3 Zn1 N3 . . 96.68(15) ?
O1W Zn1 O5 . . 91.52(16) ?
N1 Zn1 O5 . . 100.14(15) ?
O2W Zn1 O5 . . 91.72(16) ?
O3 Zn1 O5 . . 173.69(14) ?
N3 Zn1 O5 . . 77.47(15) ?
C5 O1 H1 . . 109.5 ?
C4 O3 Zn1 . . 115.7(3) ?
C12 O5 Zn1 . . 114.6(3) ?
C13 O7 H7 . . 109.5 ?
C3 N1 C2 . . 106.5(4) ?
C3 N1 Zn1 . . 141.4(4) ?
C2 N1 Zn1 . . 112.0(3) ?
C3 N2 C1 . . 108.5(4) ?
C3 N2 H2 . . 125.8 ?
C1 N2 H2 . . 125.8 ?
C11 N3 C9 . . 106.7(4) ?
C11 N3 Zn1 . . 142.0(3) ?
C9 N3 Zn1 . . 110.9(3) ?
C11 N4 C10 . . 112.7(5) ?
C11 N4 H4 . . 123.6 ?
C10 N4 H4 . . 123.6 ?
N2 C1 C2 . . 105.1(4) ?
N2 C1 C5 . . 121.5(5) ?
C2 C1 C5 . . 133.4(5) ?
N1 C2 C1 . . 110.1(4) ?
N1 C2 C4 . . 117.9(4) ?
C1 C2 C4 . . 131.9(5) ?
N1 C3 N2 . . 109.8(5) ?
N1 C3 C6A . . 125.1(7) ?
N2 C3 C6A . . 124.6(7) ?
N1 C3 C6B . . 128.2(18) ?
N2 C3 C6B . . 117.2(18) ?
O3 C4 O4 . . 125.6(5) ?
O3 C4 C2 . . 116.3(5) ?
O4 C4 C2 . . 118.1(5) ?
O2 C5 O1 . . 121.8(5) ?
O2 C5 C1 . . 121.2(6) ?
O1 C5 C1 . . 117.0(5) ?
C3 C6A C7A . . 110.2(9) ?
C3 C6A H6A . . 109.6 ?
C7A C6A H6A . . 109.6 ?
C3 C6A H6B . . 109.6 ?
C7A C6A H6B . . 109.6 ?
H6A C6A H6B . . 108.1 ?
C8A C7A C6A . . 109.4(10) ?
C8A C7A H7A . . 109.8 ?
C6A C7A H7A . . 109.8 ?
C8A C7A H7B . . 109.8 ?
C6A C7A H7B . . 109.8 ?
H7A C7A H7B . . 108.2 ?
C3 C6B C7B . . 104(3) ?
C3 C6B H6C . . 110.9 ?
C7B C6B H6C . . 110.9 ?
C3 C6B H6D . . 110.9 ?
C7B C6B H6D . . 110.9 ?
H6C C6B H6D . . 109.0 ?
C8B C7B C6B . . 115(3) ?
C8B C7B H7C . . 108.4 ?
C6B C7B H7C . . 108.4 ?
C8B C7B H7D . . 108.4 ?
C6B C7B H7D . . 108.4 ?
H7C C7B H7D . . 107.5 ?
C7B C8B H8D . . 109.5 ?
C7B C8B H8E . . 109.5 ?
H8D C8B H8E . . 109.5 ?
C7B C8B H8F . . 109.5 ?
H8D C8B H8F . . 109.5 ?
H8E C8B H8F . . 109.5 ?
N3 C9 C10 . . 109.4(5) ?
N3 C9 C12 . . 118.4(5) ?
C10 C9 C12 . . 132.1(5) ?
N4 C10 C9 . . 103.1(4) ?
N4 C10 C13 . . 124.6(5) ?
C9 C10 C13 . . 132.3(5) ?
N4 C11 N3 . . 108.1(5) ?
N4 C11 C14A . . 121.7(13) ?
N3 C11 C14A . . 128.5(14) ?
N4 C11 C14B . . 128.3(15) ?
N3 C11 C14B . . 122.8(15) ?
O5 C12 O6 . . 123.2(5) ?
O5 C12 C9 . . 118.4(5) ?
O6 C12 C9 . . 118.3(5) ?
O8 C13 O7 . . 124.2(5) ?
O8 C13 C10 . . 119.6(5) ?
O7 C13 C10 . . 116.2(5) ?
C11 C14A C15A . . 108.3(10) ?
C11 C14A H14A . . 110.0 ?
C15A C14A H14A . . 110.0 ?
C11 C14A H14B . . 110.0 ?
C15A C14A H14B . . 110.0 ?
H14A C14A H14B . . 108.4 ?
C16A C15A C14A . . 108.5(13) ?
C16A C15A H15A . . 110.0 ?
C14A C15A H15A . . 110.0 ?
C16A C15A H15B . . 110.0 ?
C14A C15A H15B . . 110.0 ?
H15A C15A H15B . . 108.4 ?
C11 C14B C15B . . 108.7(12) ?
C11 C14B H14C . . 109.9 ?
C15B C14B H14C . . 109.9 ?
C11 C14B H14D . . 109.9 ?
C15B C14B H14D . . 109.9 ?
H14C C14B H14D . . 108.3 ?
C16B C15B C14B . . 110.1(19) ?
C16B C15B H15C . . 109.6 ?
C14B C15B H15C . . 109.6 ?
C16B C15B H15D . . 109.6 ?
C14B C15B H15D . . 109.6 ?
H15C C15B H15D . . 108.1 ?
C15B C16B H16D . . 109.5 ?
C15B C16B H16E . . 109.5 ?
H16D C16B H16E . . 109.5 ?
C15B C16B H16F . . 109.5 ?
H16D C16B H16F . . 109.5 ?
H16E C16B H16F . . 109.5 ?
Zn1 O1W H1W . . 125.4 ?
Zn1 O1W H2W . . 121.6 ?
H1W O1W H2W . . 112.2 ?
Zn1 O2W H3W . . 129.7 ?
Zn1 O2W H4W . . 116.4 ?
H3W O2W H4W . . 113.1 ?
H5W O3W H6W . . 111.6 ?
H7W O4W H8W . . 111.8 ?
H9W O5W H10W . . 110.3 ?
H11W O6W H12W . . 111.4 ?

loop_
_geom_bond_atom_site_label_1
_geom_bond_atom_site_label_2
_geom_bond_site_symmetry_2
_geom_bond_distance
_geom_bond_publ_flag
Zn1 O1W . 2.042(4) ?
Zn1 N1 . 2.108(4) ?
Zn1 O2W . 2.113(4) ?
Zn1 O3 . 2.149(4) ?
Zn1 N3 . 2.149(4) ?
Zn1 O5 . 2.174(4) ?
O1 C5 . 1.301(7) ?
O1 H1 . 0.8200 ?
O2 C5 . 1.210(6) ?
O3 C4 . 1.253(6) ?
O4 C4 . 1.254(6) ?
O5 C12 . 1.246(6) ?
O6 C12 . 1.282(6) ?
O7 C13 . 1.286(7) ?
O7 H7 . 0.8200 ?
O8 C13 . 1.229(7) ?
N1 C3 . 1.318(7) ?
N1 C2 . 1.360(6) ?
N2 C3 . 1.353(7) ?
N2 C1 . 1.363(7) ?
N2 H2 . 0.8600 ?
N3 C11 . 1.318(7) ?
N3 C9 . 1.369(6) ?
N4 C11 . 1.311(6) ?
N4 C10 . 1.334(7) ?
N4 H4 . 0.8600 ?
C1 C2 . 1.363(7) ?
C1 C5 . 1.474(7) ?
C2 C4 . 1.486(7) ?
C3 C6A . 1.504(13) ?
C3 C6B . 1.51(4) ?
C6A C7A . 1.531(13) ?
C6A H6A . 0.9700 ?
C6A H6B . 0.9700 ?
C7A C8A . 1.517(13) ?
C7A H7A . 0.9700 ?
C7A H7B . 0.9700 ?
C8A H8A . 0.9600 ?
C8A H8B . 0.9600 ?
C8A H8C . 0.9600 ?
C6B C7B . 1.539(17) ?
C6B H6C . 0.9700 ?
C6B H6D . 0.9700 ?
C7B C8B . 1.512(17) ?
C7B H7C . 0.9700 ?
C7B H7D . 0.9700 ?
C8B H8D . 0.9600 ?
C8B H8E . 0.9600 ?
C8B H8F . 0.9600 ?
C9 C10 . 1.370(7) ?
C9 C12 . 1.460(8) ?
C10 C13 . 1.479(7) ?
C11 C14A . 1.500(10) ?
C11 C14B . 1.502(11) ?
C14A C15A . 1.594(18) ?
C14A H14A . 0.9700 ?
C14A H14B . 0.9700 ?
C15A C16A . 1.494(15) ?
C15A H15A . 0.9700 ?
C15A H15B . 0.9700 ?
C16A H16A . 0.9600 ?
C16A H16B . 0.9600 ?
C16A H16C . 0.9600 ?
C14B C15B . 1.592(18) ?
C14B H14C . 0.9700 ?
C14B H14D . 0.9700 ?
C15B C16B . 1.487(17) ?
C15B H15C . 0.9700 ?
C15B H15D . 0.9700 ?
C16B H16D . 0.9600 ?
C16B H16E . 0.9600 ?
C16B H16F . 0.9600 ?
O1W H1W . 0.8363 ?
O1W H2W . 0.8393 ?
O2W H3W . 0.8323 ?
O2W H4W . 0.8337 ?
O3W H5W . 0.8402 ?
O3W H6W . 0.8405 ?
O4W H7W . 0.8420 ?
O4W H8W . 0.8374 ?
O5W H9W . 0.8466 ?
O5W H10W . 0.8485 ?
O6W H11W . 0.8409 ?
O6W H12W . 0.8416 ?

loop_
_geom_hbond_atom_site_label_D
_geom_hbond_atom_site_label_H
_geom_hbond_atom_site_label_A
_geom_hbond_site_symmetry_A
_geom_hbond_distance_DH
_geom_hbond_distance_HA
_geom_hbond_distance_DA
_geom_hbond_angle_DHA
_geom_hbond_publ_flag
O1 H1 O4 . 0.82 1.68 2.502(6) 180 y
O7 H7 O6 . 0.82 1.63 2.445(6) 176 y
N2 H2 O4W . 0.86 1.88 2.737(6) 171 y
N4 H4 O6W . 0.86 2.03 2.863(6) 162 y
O1W H1W O5W 1_654 0.84 1.86 2.675(6) 164 y
O1W H2W O8 2_665 0.84 1.89 2.720(5) 170 y
O2W H3W O8 1_655 0.83 2.13 2.910(6) 155 y
O2W H4W O2 2_756 0.83 2.00 2.802(6) 161 y
O3W H5W O3 2_756 0.84 1.98 2.795(8) 162 y
O3W H6W O3 1_556 0.84 1.92 2.743(8) 165 y
O4W H7W O3W . 0.84 1.81 2.633(9) 163 y
O4W H8W O7 2_666 0.84 2.16 2.877(6) 143 y
O5W H9W O5 2_666 0.85 2.14 2.865(6) 144 y
O5W H10W O4 2_656 0.85 1.98 2.812(6) 169 y
O6W H11W O3W 2_656 0.84 1.74 2.574(10) 174 y
O6W H12W O5W 1_554 0.84 2.27 2.789(7) 120 y
